data_7239936
loop_
_publ_author_name
'Li, Yinghua'
'Zhu, Yingzu'
'Xiang, Shiqun'
'Fan, Weibin'
'Jin, Jiang'
'Huang, Deguang'

_publ_section_title
;
 Temperature controlled condensation of nitriles: efficient and convenient
 synthesis of \b-enaminonitriles, 4-aminopyrimidines and
 4-amidinopyrimidines in one system
;
_journal_issue 11
_journal_name_full 'RSC Advances'
_journal_page_first 6576
_journal_page_last 6583
_journal_paper_doi 10.1039/C9RA10866A
_journal_volume 10
_journal_year 2020
_chemical_formula_moiety 'C24 H21 N5'
_chemical_formula_sum 'C24 H21 N5'
_chemical_formula_weight 379.46
_space_group_IT_number 33
_space_group_name_Hall 'P -2ac -2n'
_space_group_name_H-M_alt 'P n 21 a'
_symmetry_cell_setting orthorhombic
_symmetry_space_group_name_Hall 'P -2ac -2n'
_symmetry_space_group_name_H-M 'P n 21 a'
_atom_sites_solution_hydrogens geom
_atom_sites_solution_primary direct
_atom_sites_solution_secondary difmap
_audit_creation_method SHELXL-97
_audit_update_record
;
2019-09-27 deposited with the CCDC.	2020-01-21 downloaded from the CCDC.
;
_cell_angle_alpha 90.00
_cell_angle_beta 90.00
_cell_angle_gamma 90.00
_cell_formula_units_Z 4
_cell_length_a 19.9809(13)
_cell_length_b 17.0776(11)
_cell_length_c 5.5951(3)
_cell_measurement_reflns_used 1645
_cell_measurement_temperature 100(2)
_cell_measurement_theta_max 72.3950
_cell_measurement_theta_min 4.3980
_cell_volume 1909.2(2)
_computing_cell_refinement 'CrysAlisPro 1.171.39.46 (Rigaku OD, 2018)'
_computing_data_collection 'CrysAlisPro 1.171.39.46 (Rigaku OD, 2018)'
_computing_data_reduction 'CrysAlisPro 1.171.39.46 (Rigaku OD, 2018)'
_computing_molecular_graphics 'Bruker SHELXTL'
_computing_publication_material 'Bruker SHELXTL'
_computing_structure_refinement 'SHELXL-97 (Sheldrick, 1997)'
_computing_structure_solution 'SHELXS-97 (Sheldrick, 1990)'
_diffrn_ambient_temperature 100(2)
_diffrn_detector_area_resol_mean 10.5594
_diffrn_measured_fraction_theta_full 0.996
_diffrn_measured_fraction_theta_max 0.996
_diffrn_measurement_device_type 'SuperNova, Dual, Cu at home/near, Atlas'
_diffrn_measurement_method '\w scans'
_diffrn_radiation_monochromator Mirror
_diffrn_radiation_source 'SuperNova (Cu) X-ray Source'
_diffrn_radiation_type CuK\a
_diffrn_radiation_wavelength 1.54184
_diffrn_reflns_av_R_equivalents 0.0359
_diffrn_reflns_av_sigmaI/netI 0.0547
_diffrn_reflns_limit_h_max 24
_diffrn_reflns_limit_h_min -24
_diffrn_reflns_limit_k_max 20
_diffrn_reflns_limit_k_min -14
_diffrn_reflns_limit_l_max 6
_diffrn_reflns_limit_l_min -4
_diffrn_reflns_number 4501
_diffrn_reflns_theta_full 69.99
_diffrn_reflns_theta_max 69.99
_diffrn_reflns_theta_min 4.43
_exptl_absorpt_coefficient_mu 0.636
_exptl_absorpt_correction_T_max 0.9106
_exptl_absorpt_correction_T_min 0.8321
_exptl_absorpt_correction_type multi-scan
_exptl_absorpt_process_details
; 
CrysAlisPro 1.171.39.46 (Rigaku Oxford Diffraction, 2018) 
Empirical absorption correction using spherical harmonics, 
 implemented in SCALE3 ABSPACK scaling algorithm. 
;
_exptl_crystal_colour colourless
_exptl_crystal_density_diffrn 1.320
_exptl_crystal_density_method 'not measured'
_exptl_crystal_description block
_exptl_crystal_F_000 800
_exptl_crystal_size_max 0.30
_exptl_crystal_size_mid 0.18
_exptl_crystal_size_min 0.15
_refine_diff_density_max 0.178
_refine_diff_density_min -0.211
_refine_diff_density_rms 0.047
_refine_ls_abs_structure_details 'Flack H D (1983), Acta Cryst. A39, 876-881'
_refine_ls_abs_structure_Flack 0.2(6)
_refine_ls_extinction_method none
_refine_ls_goodness_of_fit_ref 1.080
_refine_ls_hydrogen_treatment mixed
_refine_ls_matrix_type full
_refine_ls_number_parameters 262
_refine_ls_number_reflns 2477
_refine_ls_number_restraints 1
_refine_ls_restrained_S_all 1.079
_refine_ls_R_factor_all 0.0499
_refine_ls_R_factor_gt 0.0435
_refine_ls_shift/su_max 0.000
_refine_ls_shift/su_mean 0.000
_refine_ls_structure_factor_coef Fsqd
_refine_ls_weighting_details 'calc w=1/[\s^2^(Fo^2^)+(0.0555P)^2^+0.0000P] where P=(Fo^2^+2Fc^2^)/3'
_refine_ls_weighting_scheme calc
_refine_ls_wR_factor_gt 0.1034
_refine_ls_wR_factor_ref 0.1085
_reflns_number_gt 2229
_reflns_number_total 2477
_reflns_threshold_expression >2sigma(I)
_cod_data_source_file c9ra10866a2.cif
_cod_data_source_block Compound6c
_cod_depositor_comments
;
The following automatic conversions were performed:

data item '_symmetry_cell_setting' value 'Orthorhombic' was changed
to 'orthorhombic' in accordance with the
/home/data/users/saulius/crontab/automatic-downloads/rss-feeds/RSC/lib/dictionaries/cif_core.dic
dictionary named 'cif_core.dic' version 2.4.2 last updated on
2011-04-26.

Automatic conversion script
Id: cif_fix_values 7556 2019-12-06 15:28:31Z antanas 

 Adding full bibliography for 7239928--7239936.cif.
;
_cod_original_sg_symbol_H-M Pn21a
_cod_database_code 7239936

loop_
_symmetry_equiv_pos_as_xyz
'x, y, z'
'x+1/2, y, -z+1/2'
'-x+1/2, y+1/2, z+1/2'
'-x, y+1/2, -z'

loop_
_atom_site_label
_atom_site_type_symbol
_atom_site_fract_x
_atom_site_fract_y
_atom_site_fract_z
_atom_site_U_iso_or_equiv
_atom_site_adp_type
_atom_site_occupancy
_atom_site_symmetry_multiplicity
_atom_site_calc_flag
_atom_site_refinement_flags
_atom_site_disorder_assembly
_atom_site_disorder_group
N1 N 0.81713(11) 0.51799(14) 0.9184(4) 0.0221(5) Uani 1 1 d . . .
N2 N 0.71848(11) 0.58126(14) 0.7747(4) 0.0219(5) Uani 1 1 d . . .
N3 N 0.65441(11) 0.51990(13) 0.4678(4) 0.0221(5) Uani 1 1 d . . .
N4 N 0.78410(12) 0.62160(15) 1.1787(4) 0.0255(5) Uani 1 1 d . . .
H4A H 0.7475 0.6329 1.0985 0.031 Uiso 1 1 calc R . .
H4B H 0.7944 0.6484 1.3079 0.031 Uiso 1 1 calc R . .
N5 N 0.89148(11) 0.59386(14) 1.4478(4) 0.0240(5) Uani 1 1 d . . .
C1 C 0.76232(13) 0.52131(16) 0.7681(5) 0.0216(5) Uani 1 1 d . . .
C2 C 0.75567(14) 0.45841(17) 0.6043(5) 0.0213(5) Uani 1 1 d . . .
C3 C 0.80950(13) 0.39597(17) 0.5942(5) 0.0233(6) Uani 1 1 d . . .
H3B H 0.8538 0.4220 0.5879 0.028 Uiso 1 1 calc R . .
H3A H 0.8040 0.3658 0.4444 0.028 Uiso 1 1 calc R . .
C4 C 0.80894(15) 0.33862(18) 0.8060(5) 0.0264(6) Uani 1 1 d . . .
H4C H 0.8448 0.3000 0.7856 0.040 Uiso 1 1 calc R . .
H4D H 0.7657 0.3117 0.8124 0.040 Uiso 1 1 calc R . .
H4E H 0.8160 0.3676 0.9551 0.040 Uiso 1 1 calc R . .
C5 C 0.69839(13) 0.45925(16) 0.4623(5) 0.0210(5) Uani 1 1 d . . .
C6 C 0.67799(13) 0.39615(16) 0.2926(5) 0.0216(6) Uani 1 1 d . . .
C7 C 0.68466(14) 0.31677(18) 0.3444(5) 0.0244(6) Uani 1 1 d . . .
H7A H 0.7061 0.3010 0.4881 0.029 Uiso 1 1 calc R . .
C8 C 0.66014(14) 0.26031(17) 0.1873(5) 0.0256(6) Uani 1 1 d . . .
H8A H 0.6647 0.2063 0.2248 0.031 Uiso 1 1 calc R . .
C9 C 0.62898(14) 0.28271(17) -0.0243(5) 0.0259(6) Uani 1 1 d . . .
H9A H 0.6122 0.2443 -0.1314 0.031 Uiso 1 1 calc R . .
C10 C 0.62265(14) 0.36184(17) -0.0775(5) 0.0245(6) Uani 1 1 d . . .
H10A H 0.6017 0.3774 -0.2222 0.029 Uiso 1 1 calc R . .
C11 C 0.64657(13) 0.41805(18) 0.0782(5) 0.0234(6) Uani 1 1 d . . .
H11A H 0.6417 0.4720 0.0400 0.028 Uiso 1 1 calc R . .
C12 C 0.66655(13) 0.57834(16) 0.6183(5) 0.0204(5) Uani 1 1 d . . .
C13 C 0.61859(13) 0.64459(17) 0.6166(5) 0.0226(6) Uani 1 1 d . . .
C14 C 0.61711(15) 0.70035(17) 0.7968(5) 0.0269(6) Uani 1 1 d . . .
H14A H 0.6486 0.6976 0.9238 0.032 Uiso 1 1 calc R . .
C15 C 0.56974(14) 0.76060(18) 0.7935(5) 0.0285(6) Uani 1 1 d . . .
H15A H 0.5689 0.7983 0.9183 0.034 Uiso 1 1 calc R . .
C16 C 0.52394(14) 0.76537(18) 0.6079(5) 0.0276(6) Uani 1 1 d . . .
H16A H 0.4913 0.8058 0.6068 0.033 Uiso 1 1 calc R . .
C17 C 0.52591(14) 0.71112(17) 0.4242(5) 0.0265(6) Uani 1 1 d . . .
H17A H 0.4955 0.7153 0.2943 0.032 Uiso 1 1 calc R . .
C18 C 0.57229(14) 0.65052(17) 0.4293(5) 0.0248(6) Uani 1 1 d . . .
H18A H 0.5726 0.6128 0.3046 0.030 Uiso 1 1 calc R . .
C19 C 0.82420(13) 0.56360(16) 1.1039(5) 0.0218(6) Uani 1 1 d . . .
C20 C 0.88494(14) 0.54883(17) 1.2526(5) 0.0220(5) Uani 1 1 d . . .
C21 C 0.93059(14) 0.49049(17) 1.1918(5) 0.0249(6) Uani 1 1 d . . .
H21A H 0.9246 0.4599 1.0516 0.030 Uiso 1 1 calc R . .
C22 C 0.98497(14) 0.47816(18) 1.3413(6) 0.0275(6) Uani 1 1 d . . .
H22A H 1.0170 0.4389 1.3045 0.033 Uiso 1 1 calc R . .
C23 C 0.99207(14) 0.52362(18) 1.5445(5) 0.0269(6) Uani 1 1 d . . .
H23A H 1.0287 0.5157 1.6502 0.032 Uiso 1 1 calc R . .
C24 C 0.94462(14) 0.58096(18) 1.5905(5) 0.0265(6) Uani 1 1 d . . .
H24A H 0.9498 0.6126 1.7290 0.032 Uiso 1 1 calc R . .

loop_
_atom_site_aniso_label
_atom_site_aniso_U_11
_atom_site_aniso_U_22
_atom_site_aniso_U_33
_atom_site_aniso_U_23
_atom_site_aniso_U_13
_atom_site_aniso_U_12
N1 0.0221(11) 0.0215(11) 0.0226(11) -0.0004(9) -0.0026(8) 0.0002(9)
N2 0.0213(10) 0.0198(11) 0.0246(11) 0.0006(10) -0.0003(8) 0.0002(10)
N3 0.0229(11) 0.0195(11) 0.0240(11) -0.0019(10) 0.0004(9) 0.0018(9)
N4 0.0273(12) 0.0231(12) 0.0260(12) -0.0056(10) -0.0054(9) 0.0037(10)
N5 0.0249(11) 0.0213(12) 0.0257(11) -0.0016(10) -0.0011(9) -0.0009(9)
C1 0.0203(12) 0.0192(13) 0.0253(13) 0.0004(11) 0.0006(10) -0.0017(10)
C2 0.0219(12) 0.0209(13) 0.0210(12) 0.0006(11) 0.0017(10) -0.0017(11)
C3 0.0210(13) 0.0220(14) 0.0269(13) -0.0022(11) -0.0003(10) 0.0010(11)
C4 0.0284(13) 0.0235(14) 0.0271(14) -0.0017(11) -0.0009(11) 0.0033(11)
C5 0.0219(12) 0.0187(13) 0.0224(13) 0.0011(11) 0.0012(10) -0.0006(11)
C6 0.0208(12) 0.0223(14) 0.0218(13) -0.0033(11) 0.0004(10) 0.0010(10)
C7 0.0258(13) 0.0220(13) 0.0255(12) -0.0028(12) 0.0011(10) 0.0006(11)
C8 0.0282(14) 0.0192(14) 0.0293(14) -0.0040(11) 0.0020(11) 0.0004(12)
C9 0.0249(13) 0.0252(15) 0.0275(13) -0.0079(12) -0.0004(10) -0.0011(11)
C10 0.0236(13) 0.0270(15) 0.0230(13) -0.0025(12) 0.0010(10) 0.0016(11)
C11 0.0232(13) 0.0213(13) 0.0258(13) -0.0011(11) 0.0035(10) 0.0016(11)
C12 0.0209(12) 0.0167(13) 0.0234(12) -0.0003(11) -0.0008(9) -0.0010(11)
C13 0.0207(13) 0.0211(13) 0.0259(13) 0.0019(11) 0.0003(10) -0.0010(11)
C14 0.0276(14) 0.0244(15) 0.0288(14) -0.0026(12) -0.0033(11) 0.0012(12)
C15 0.0322(15) 0.0211(14) 0.0322(15) -0.0044(11) -0.0001(11) 0.0025(12)
C16 0.0231(13) 0.0230(14) 0.0366(15) 0.0009(12) -0.0005(11) 0.0041(11)
C17 0.0222(13) 0.0236(14) 0.0336(15) -0.0007(12) -0.0059(11) 0.0011(11)
C18 0.0249(13) 0.0216(14) 0.0278(14) -0.0021(11) -0.0049(11) -0.0009(11)
C19 0.0214(13) 0.0195(13) 0.0244(13) 0.0012(10) -0.0008(10) -0.0038(10)
C20 0.0218(13) 0.0200(12) 0.0244(13) 0.0017(10) -0.0017(10) -0.0022(10)
C21 0.0225(13) 0.0244(14) 0.0279(13) -0.0025(11) -0.0020(11) 0.0001(11)
C22 0.0216(13) 0.0253(15) 0.0357(15) -0.0013(12) -0.0022(11) 0.0026(11)
C23 0.0214(13) 0.0300(15) 0.0292(15) 0.0033(12) -0.0036(11) -0.0023(11)
C24 0.0254(13) 0.0280(15) 0.0261(13) -0.0023(12) -0.0053(10) -0.0026(13)

loop_
_atom_type_symbol
_atom_type_description
_atom_type_scat_dispersion_real
_atom_type_scat_dispersion_imag
_atom_type_scat_source
C C 0.0181 0.0091 'International Tables Vol C Tables 4.2.6.8 and 6.1.1.4'
H H 0.0000 0.0000 'International Tables Vol C Tables 4.2.6.8 and 6.1.1.4'
N N 0.0311 0.0180 'International Tables Vol C Tables 4.2.6.8 and 6.1.1.4'

loop_
_geom_angle_atom_site_label_1
_geom_angle_atom_site_label_2
_geom_angle_atom_site_label_3
_geom_angle
_geom_angle_site_symmetry_1
_geom_angle_site_symmetry_3
_geom_angle_publ_flag
C19 N1 C1 123.0(2) . . ?
C1 N2 C12 116.8(2) . . ?
C12 N3 C5 118.0(2) . . ?
C19 N4 H4A 120.0 . . ?
C19 N4 H4B 120.0 . . ?
H4A N4 H4B 120.0 . . ?
C20 N5 C24 117.8(2) . . ?
N2 C1 N1 122.0(2) . . ?
N2 C1 C2 122.1(2) . . ?
N1 C1 C2 115.9(2) . . ?
C5 C2 C1 116.0(2) . . ?
C5 C2 C3 124.7(2) . . ?
C1 C2 C3 119.4(2) . . ?
C2 C3 C4 114.5(2) . . ?
C2 C3 H3B 108.6 . . ?
C4 C3 H3B 108.6 . . ?
C2 C3 H3A 108.6 . . ?
C4 C3 H3A 108.6 . . ?
H3B C3 H3A 107.6 . . ?
C3 C4 H4C 109.5 . . ?
C3 C4 H4D 109.5 . . ?
H4C C4 H4D 109.5 . . ?
C3 C4 H4E 109.5 . . ?
H4C C4 H4E 109.5 . . ?
H4D C4 H4E 109.5 . . ?
N3 C5 C2 121.8(2) . . ?
N3 C5 C6 112.8(2) . . ?
C2 C5 C6 125.4(2) . . ?
C7 C6 C11 118.7(3) . . ?
C7 C6 C5 123.0(2) . . ?
C11 C6 C5 118.2(3) . . ?
C6 C7 C8 120.6(3) . . ?
C6 C7 H7A 119.7 . . ?
C8 C7 H7A 119.7 . . ?
C9 C8 C7 120.3(3) . . ?
C9 C8 H8A 119.9 . . ?
C7 C8 H8A 119.9 . . ?
C10 C9 C8 119.4(3) . . ?
C10 C9 H9A 120.3 . . ?
C8 C9 H9A 120.3 . . ?
C11 C10 C9 120.6(3) . . ?
C11 C10 H10A 119.7 . . ?
C9 C10 H10A 119.7 . . ?
C10 C11 C6 120.5(3) . . ?
C10 C11 H11A 119.7 . . ?
C6 C11 H11A 119.7 . . ?
N3 C12 N2 125.1(2) . . ?
N3 C12 C13 116.8(2) . . ?
N2 C12 C13 118.0(2) . . ?
C14 C13 C18 118.7(3) . . ?
C14 C13 C12 122.2(3) . . ?
C18 C13 C12 119.1(3) . . ?
C13 C14 C15 120.6(3) . . ?
C13 C14 H14A 119.7 . . ?
C15 C14 H14A 119.7 . . ?
C16 C15 C14 120.0(3) . . ?
C16 C15 H15A 120.0 . . ?
C14 C15 H15A 120.0 . . ?
C17 C16 C15 119.9(3) . . ?
C17 C16 H16A 120.1 . . ?
C15 C16 H16A 120.1 . . ?
C16 C17 C18 120.1(3) . . ?
C16 C17 H17A 119.9 . . ?
C18 C17 H17A 119.9 . . ?
C17 C18 C13 120.6(3) . . ?
C17 C18 H18A 119.7 . . ?
C13 C18 H18A 119.7 . . ?
N1 C19 N4 128.6(2) . . ?
N1 C19 C20 115.5(2) . . ?
N4 C19 C20 115.9(2) . . ?
N5 C20 C21 123.0(3) . . ?
N5 C20 C19 115.8(2) . . ?
C21 C20 C19 121.1(3) . . ?
C22 C21 C20 118.3(3) . . ?
C22 C21 H21A 120.8 . . ?
C20 C21 H21A 120.8 . . ?
C23 C22 C21 119.4(3) . . ?
C23 C22 H22A 120.3 . . ?
C21 C22 H22A 120.3 . . ?
C22 C23 C24 118.6(3) . . ?
C22 C23 H23A 120.7 . . ?
C24 C23 H23A 120.7 . . ?
N5 C24 C23 123.0(3) . . ?
N5 C24 H24A 118.5 . . ?
C23 C24 H24A 118.5 . . ?

loop_
_geom_bond_atom_site_label_1
_geom_bond_atom_site_label_2
_geom_bond_distance
_geom_bond_site_symmetry_2
_geom_bond_publ_flag
N1 C19 1.306(3) . ?
N1 C1 1.382(3) . ?
N2 C1 1.348(4) . ?
N2 C12 1.358(3) . ?
N3 C12 1.328(4) . ?
N3 C5 1.359(4) . ?
N4 C19 1.341(4) . ?
N4 H4A 0.8800 . ?
N4 H4B 0.8800 . ?
N5 C20 1.342(4) . ?
N5 C24 1.347(4) . ?
C1 C2 1.418(4) . ?
C2 C5 1.393(4) . ?
C2 C3 1.516(4) . ?
C3 C4 1.538(4) . ?
C3 H3B 0.9900 . ?
C3 H3A 0.9900 . ?
C4 H4C 0.9800 . ?
C4 H4D 0.9800 . ?
C4 H4E 0.9800 . ?
C5 C6 1.493(4) . ?
C6 C7 1.393(4) . ?
C6 C11 1.404(4) . ?
C7 C8 1.394(4) . ?
C7 H7A 0.9500 . ?
C8 C9 1.391(4) . ?
C8 H8A 0.9500 . ?
C9 C10 1.389(4) . ?
C9 H9A 0.9500 . ?
C10 C11 1.382(4) . ?
C10 H10A 0.9500 . ?
C11 H11A 0.9500 . ?
C12 C13 1.483(4) . ?
C13 C14 1.387(4) . ?
C13 C18 1.402(4) . ?
C14 C15 1.398(4) . ?
C14 H14A 0.9500 . ?
C15 C16 1.386(4) . ?
C15 H15A 0.9500 . ?
C16 C17 1.384(4) . ?
C16 H16A 0.9500 . ?
C17 C18 1.389(4) . ?
C17 H17A 0.9500 . ?
C18 H18A 0.9500 . ?
C19 C20 1.493(4) . ?
C20 C21 1.393(4) . ?
C21 C22 1.387(4) . ?
C21 H21A 0.9500 . ?
C22 C23 1.384(4) . ?
C22 H22A 0.9500 . ?
C23 C24 1.387(4) . ?
C23 H23A 0.9500 . ?
C24 H24A 0.9500 . ?

loop_
_geom_torsion_atom_site_label_1
_geom_torsion_atom_site_label_2
_geom_torsion_atom_site_label_3
_geom_torsion_atom_site_label_4
_geom_torsion
_geom_torsion_site_symmetry_1
_geom_torsion_site_symmetry_2
_geom_torsion_site_symmetry_3
_geom_torsion_site_symmetry_4
_geom_torsion_publ_flag
C12 N2 C1 N1 179.9(2) . . . . ?
C12 N2 C1 C2 0.9(4) . . . . ?
C19 N1 C1 N2 12.9(4) . . . . ?
C19 N1 C1 C2 -168.1(2) . . . . ?
N2 C1 C2 C5 -4.6(4) . . . . ?
N1 C1 C2 C5 176.4(2) . . . . ?
N2 C1 C2 C3 175.5(2) . . . . ?
N1 C1 C2 C3 -3.5(4) . . . . ?
C5 C2 C3 C4 -105.9(3) . . . . ?
C1 C2 C3 C4 74.0(3) . . . . ?
C12 N3 C5 C2 -1.7(4) . . . . ?
C12 N3 C5 C6 178.0(2) . . . . ?
C1 C2 C5 N3 5.0(4) . . . . ?
C3 C2 C5 N3 -175.1(2) . . . . ?
C1 C2 C5 C6 -174.7(3) . . . . ?
C3 C2 C5 C6 5.2(4) . . . . ?
N3 C5 C6 C7 -139.5(3) . . . . ?
C2 C5 C6 C7 40.2(4) . . . . ?
N3 C5 C6 C11 36.1(3) . . . . ?
C2 C5 C6 C11 -144.3(3) . . . . ?
C11 C6 C7 C8 -0.5(4) . . . . ?
C5 C6 C7 C8 175.1(2) . . . . ?
C6 C7 C8 C9 0.4(4) . . . . ?
C7 C8 C9 C10 0.1(4) . . . . ?
C8 C9 C10 C11 -0.4(4) . . . . ?
C9 C10 C11 C6 0.3(4) . . . . ?
C7 C6 C11 C10 0.2(4) . . . . ?
C5 C6 C11 C10 -175.6(2) . . . . ?
C5 N3 C12 N2 -2.5(4) . . . . ?
C5 N3 C12 C13 178.7(2) . . . . ?
C1 N2 C12 N3 2.9(4) . . . . ?
C1 N2 C12 C13 -178.3(2) . . . . ?
N3 C12 C13 C14 165.9(3) . . . . ?
N2 C12 C13 C14 -13.1(4) . . . . ?
N3 C12 C13 C18 -12.9(4) . . . . ?
N2 C12 C13 C18 168.1(2) . . . . ?
C18 C13 C14 C15 0.9(4) . . . . ?
C12 C13 C14 C15 -177.9(3) . . . . ?
C13 C14 C15 C16 -0.5(5) . . . . ?
C14 C15 C16 C17 -1.0(5) . . . . ?
C15 C16 C17 C18 2.0(4) . . . . ?
C16 C17 C18 C13 -1.6(4) . . . . ?
C14 C13 C18 C17 0.1(4) . . . . ?
C12 C13 C18 C17 178.9(2) . . . . ?
C1 N1 C19 N4 -2.8(4) . . . . ?
C1 N1 C19 C20 177.0(3) . . . . ?
C24 N5 C20 C21 -0.5(4) . . . . ?
C24 N5 C20 C19 178.2(2) . . . . ?
N1 C19 C20 N5 -178.0(2) . . . . ?
N4 C19 C20 N5 1.8(4) . . . . ?
N1 C19 C20 C21 0.7(4) . . . . ?
N4 C19 C20 C21 -179.5(3) . . . . ?
N5 C20 C21 C22 0.5(4) . . . . ?
C19 C20 C21 C22 -178.1(3) . . . . ?
C20 C21 C22 C23 0.1(4) . . . . ?
C21 C22 C23 C24 -0.7(4) . . . . ?
C20 N5 C24 C23 -0.2(4) . . . . ?
C22 C23 C24 N5 0.8(4) . . . . ?
